data_2009234
loop_
_publ_author_name
'Hizaoui, Khaled'
'Jouini, Noureddine'
'Driss, Ahmed'
'Jouini, Tahar'

_publ_section_title
;
 Na~2~NbO~2~AsO~4~, a new niobium monoarsenate
;
_journal_issue 12
_journal_name_full 'Acta Crystallographica Section C'
_journal_page_first 1972
_journal_page_last 1974
_journal_paper_doi 10.1107/S0108270199012421
_journal_volume 55
_journal_year 1999
_chemical_formula_iupac 'Na2 Nb O2 As O4'
_chemical_formula_moiety 'Na2 Nb As O6'
_chemical_formula_structural 'Na2 Nb O2 As O4'
_chemical_formula_sum 'As Na2 Nb O6'
_chemical_formula_weight 309.81
_chemical_name_systematic
;
Dioxoniobium disodium arsenate
;
_space_group_IT_number 15
_symmetry_cell_setting monoclinic
_symmetry_space_group_name_Hall '-C 2yc'
_symmetry_space_group_name_H-M 'C 1 2/c 1'
_cell_angle_alpha 90.00
_cell_angle_beta 108.35(2)
_cell_angle_gamma 90.00
_cell_formula_units_Z 8
_cell_length_a 14.5930(3)
_cell_length_b 10.8010(2)
_cell_length_c 7.3090(2)
_cell_measurement_reflns_used 25
_cell_measurement_temperature 293(2)
_cell_measurement_theta_max 14
_cell_measurement_theta_min 10
_cell_volume 1093.46(13)
_computing_cell_refinement 'CAD-4 EXPRESS'
_computing_data_collection
;
CAD-4 EXPRESS (Duisenberg, 1992; Mac\'i\<cek & Yordanov, 1992;
Enraf-Nonius, 1992)
;
_computing_data_reduction 'MolEN (Fair, 1990)'
_computing_molecular_graphics 'DIAMOND (Bergerhoff, 1996)'
_computing_publication_material SHELXL93
_computing_structure_refinement 'SHELXL93 (Sheldrick, 1993)'
_computing_structure_solution 'SHELXS86 (Sheldrick, 1990)'
_diffrn_ambient_temperature 293(2)
_diffrn_measurement_device 'Enraf-Nonius CAD-4'
_diffrn_measurement_method \w/2\q
_diffrn_radiation_monochromator graphite
_diffrn_radiation_source 'fine-focus sealed tube'
_diffrn_radiation_type MoK\a
_diffrn_radiation_wavelength 0.71069
_diffrn_reflns_av_R_equivalents 0.033
_diffrn_reflns_av_sigmaI/netI 0.0161
_diffrn_reflns_limit_h_max 18
_diffrn_reflns_limit_h_min -17
_diffrn_reflns_limit_k_max 13
_diffrn_reflns_limit_k_min 0
_diffrn_reflns_limit_l_max 0
_diffrn_reflns_limit_l_min -9
_diffrn_reflns_number 1296
_diffrn_reflns_theta_max 26.99
_diffrn_reflns_theta_min 2.39
_diffrn_standards_decay_% 0.7
_diffrn_standards_interval_time 120
_diffrn_standards_number 1
_exptl_absorpt_coefficient_mu 8.324
_exptl_absorpt_correction_T_max 0.883
_exptl_absorpt_correction_T_min 0.814
_exptl_absorpt_correction_type '\y scan'
_exptl_absorpt_process_details '(North et al., 1968)'
_exptl_crystal_colour colourless
_exptl_crystal_density_diffrn 3.764
_exptl_crystal_density_method 'not measured'
_exptl_crystal_description prism
_exptl_crystal_F_000 1152
_exptl_crystal_size_max 0.020
_exptl_crystal_size_mid 0.018
_exptl_crystal_size_min 0.015
_refine_diff_density_max 0.969
_refine_diff_density_min -1.053
_refine_ls_extinction_coef 0.0097(3)
_refine_ls_extinction_method SHELXL93
_refine_ls_goodness_of_fit_all 1.177
_refine_ls_goodness_of_fit_ref 1.192
_refine_ls_hydrogen_treatment none
_refine_ls_matrix_type full
_refine_ls_number_parameters 93
_refine_ls_number_reflns 1199
_refine_ls_number_restraints 0
_refine_ls_restrained_S_all 1.177
_refine_ls_restrained_S_obs 1.192
_refine_ls_R_factor_all 0.023
_refine_ls_R_factor_gt 0.021
_refine_ls_shift/esd_mean 0.000
_refine_ls_shift/su_max 0.001
_refine_ls_structure_factor_coef Fsqd
_refine_ls_weighting_details 'w = 1/[\s^2^(Fo^2^)+(0.0311P)^2^+4.7476P] where P = (Fo^2^+2Fc^2^)/3'
_refine_ls_weighting_scheme calc
_refine_ls_wR_factor_all 0.059
_refine_ls_wR_factor_ref 0.057
_reflns_number_gt 1126
_reflns_number_total 1199
_reflns_threshold_expression I>2\s(I)
_cod_data_source_file br1262.cif
_cod_data_source_block BR1262
_cod_depositor_comments
;
The following automatic conversions were performed:

'_refine_ls_weighting_scheme' value 'calc w =
1/[\s^2^(Fo^2^)+(0.0311P)^2^+4.7476P] where P = (Fo^2^+2Fc^2^)/3' was
changed to 'calc'. New tag '_refine_ls_weighting_details' was
created. The value of the new tag was set to 'w =
1/[\s^2^(Fo^2^)+(0.0311P)^2^+4.7476P] where P = (Fo^2^+2Fc^2^)/3'.

Automatic conversion script
Id: cif_fix_values 3143 2015-03-26 13:38:13Z robertas 
;
_cod_original_cell_volume 1093.46(4)
_cod_original_sg_symbol_H-M 'C 2/c'
_cod_database_code 2009234

loop_
_symmetry_equiv_pos_as_xyz
'x, y, z'
'-x, y, -z+1/2'
'x+1/2, y+1/2, z'
'-x+1/2, y+1/2, -z+1/2'
'-x, -y, -z'
'x, -y, z-1/2'
'-x+1/2, -y+1/2, -z'
'x+1/2, -y+1/2, z-1/2'

loop_
_atom_site_aniso_label
_atom_site_aniso_U_11
_atom_site_aniso_U_22
_atom_site_aniso_U_33
_atom_site_aniso_U_12
_atom_site_aniso_U_13
_atom_site_aniso_U_23
Nb1 0.0079(2) 0.0093(2) 0.0047(2) 0.00046(9) 0.00139(12) 0.00021(9)
As1 0.0072(2) 0.0089(2) 0.0059(2) -0.00049(11) 0.00102(13) -0.00034(11)
Na1 0.0195(11) 0.0160(10) 0.0139(10) 0.000 0.0038(9) 0.000
Na2 0.0165(7) 0.0161(7) 0.0209(8) -0.0006(5) 0.0050(6) -0.0009(5)
Na3 0.0158(10) 0.0484(15) 0.0181(11) 0.000 0.0062(8) 0.000
O1 0.0098(10) 0.0182(13) 0.0206(12) 0.0018(10) 0.0052(9) -0.0003(10)
O2 0.0160(12) 0.0127(11) 0.0062(10) -0.0043(9) 0.0007(9) -0.0014(9)
O3 0.0152(11) 0.0204(12) 0.0061(10) -0.0067(10) 0.0035(9) 0.0011(9)
O4 0.0172(12) 0.0115(11) 0.0124(11) 0.0026(9) -0.0005(9) -0.0031(9)
O5 0.0178(12) 0.0130(12) 0.0093(11) 0.0011(10) 0.0051(9) 0.0011(9)
O6 0.0113(11) 0.0145(12) 0.0162(12) 0.0022(9) 0.0018(9) 0.0014(9)

loop_
_atom_site_label
_atom_site_fract_x
_atom_site_fract_y
_atom_site_fract_z
_atom_site_U_iso_or_equiv
_atom_site_thermal_displace_type
_atom_site_calc_flag
_atom_site_refinement_flags
_atom_site_occupancy
_atom_site_disorder_group
_atom_site_type_symbol
Nb1 0.78901(2) 0.50269(2) 0.38329(4) 0.00744(13) Uani d . 1 . Nb
As1 0.62878(2) 0.31201(3) 0.04641(4) 0.00758(14) Uani d . 1 . As
Na1 0.5000 0.4962(2) -0.2500 0.0168(4) Uani d S 1 . Na
Na2 0.85947(11) 0.21033(15) 0.4417(2) 0.0180(3) Uani d . 1 . Na
Na3 1 0.4539(3) 0.25 0.0272(5) Uani d S 1 . Na
O1 0.5176(2) 0.3551(2) 0.0277(4) 0.0161(5) Uani d . 1 . O
O2 0.7029(2) 0.3443(2) 0.2731(3) 0.0123(5) Uani d . 1 . O
O3 0.6614(2) 0.3836(2) -0.1286(3) 0.0139(5) Uani d . 1 . O
O4 0.6350(2) 0.1580(2) 0.0035(3) 0.0149(5) Uani d . 1 . O
O5 0.7627(2) 0.5523(2) 0.1251(3) 0.0132(5) Uani d . 1 . O
O6 0.8989(2) 0.4206(2) 0.4370(3) 0.0146(5) Uani d . 1 . O

loop_
_atom_type_symbol
_atom_type_description
_atom_type_scat_dispersion_real
_atom_type_scat_dispersion_imag
_atom_type_scat_source
O O 0.0106 0.0060 'International Tables Vol C Tables 4.2.6.8 and 6.1.1.4'
Nb Nb -2.0727 0.6215 'International Tables Vol C Tables 4.2.6.8 and 6.1.1.4'
Na Na 0.0362 0.0249 'International Tables Vol C Tables 4.2.6.8 and 6.1.1.4'
As As 0.0499 2.0058 'International Tables Vol C Tables 4.2.6.8 and 6.1.1.4'

loop_
_geom_angle_atom_site_label_1
_geom_angle_atom_site_label_2
_geom_angle_atom_site_label_3
_geom_angle_site_symmetry_1
_geom_angle_site_symmetry_3
_geom_angle
_geom_angle_publ_flag
O6 Nb1 O5 . . 104.50(11) no
O6 Nb1 O5 . 6_566 93.88(11) no
O5 Nb1 O5 . 6_566 158.38(14) no
O6 Nb1 O4 . 4_655 89.00(11) no
O5 Nb1 O4 . 4_655 94.93(10) no
O5 Nb1 O4 6_566 4_655 96.69(10) no
O6 Nb1 O2 . . 93.85(10) no
O5 Nb1 O2 . . 86.53(10) no
O5 Nb1 O2 6_566 . 80.89(9) no
O4 Nb1 O2 4_655 . 176.36(10) no
O6 Nb1 O3 . 6_566 169.56(10) no
O5 Nb1 O3 . 6_566 84.20(9) no
O5 Nb1 O3 6_566 6_566 78.87(9) no
O4 Nb1 O3 4_655 6_566 84.44(10) no
O2 Nb1 O3 . 6_566 92.41(9) no
O1 As1 O3 . . 108.17(12) no
O1 As1 O4 . . 111.61(12) no
O3 As1 O4 . . 105.36(12) no
O1 As1 O2 . . 109.21(12) no
O3 As1 O2 . . 113.52(11) no
O4 As1 O2 . . 108.96(11) no
O1 Na1 O1 5_665 6_565 94.05(14) no
O1 Na1 O1 5_665 2_654 167.29(12) no
O1 Na1 O1 6_565 2_654 81.97(9) no
O1 Na1 O1 5_665 . 81.97(9) no
O1 Na1 O1 6_565 . 167.29(12) no
O1 Na1 O1 2_654 . 104.38(14) no
O1 Na1 O3 5_665 2_654 106.01(8) no
O1 Na1 O3 6_565 2_654 112.01(8) no
O1 Na1 O3 2_654 2_654 64.95(8) no
O1 Na1 O3 . 2_654 80.70(9) no
O1 Na1 O3 5_665 . 112.01(8) no
O1 Na1 O3 6_565 . 106.01(8) no
O1 Na1 O3 2_654 . 80.70(9) no
O1 Na1 O3 . . 64.95(8) no
O3 Na1 O3 2_654 . 123.00(13) no
O1 Na2 O6 8_556 . 94.12(10) no
O1 Na2 O5 8_556 4_645 116.90(11) no
O6 Na2 O5 . 4_645 148.64(11) no
O1 Na2 O3 8_556 7_655 86.93(10) no
O6 Na2 O3 . 7_655 110.41(10) no
O5 Na2 O3 4_645 7_655 69.39(9) no
O1 Na2 O2 8_556 7_656 106.63(10) no
O6 Na2 O2 . 7_656 112.46(10) no
O5 Na2 O2 4_645 7_656 64.90(8) no
O3 Na2 O2 7_655 7_656 133.62(10) no
O1 Na2 O2 8_556 . 159.22(10) no
O6 Na2 O2 . . 69.21(9) no
O5 Na2 O2 4_645 . 79.53(9) no
O3 Na2 O2 7_655 . 87.50(9) no
O2 Na2 O2 7_656 . 91.63(8) no
O6 Na3 O6 . 2_755 162.2(2) no
O6 Na3 O4 . 7_655 82.31(9) no
O6 Na3 O4 2_755 7_655 89.27(9) no
O6 Na3 O4 . 8_556 89.27(9) no
O6 Na3 O4 2_755 8_556 82.31(9) no
O4 Na3 O4 7_655 8_556 123.3(2) no
O6 Na3 O6 . 5_766 81.78(9) no
O6 Na3 O6 2_755 5_766 107.44(9) no
O4 Na3 O6 7_655 5_766 163.28(8) no
O4 Na3 O6 8_556 5_766 61.62(8) no
O6 Na3 O6 . 6_565 107.44(9) no
O6 Na3 O6 2_755 6_565 81.78(9) no
O4 Na3 O6 7_655 6_565 61.62(8) no
O4 Na3 O6 8_556 6_565 163.28(8) no
O6 Na3 O6 5_766 6_565 118.97(15) no

loop_
_geom_bond_atom_site_label_1
_geom_bond_atom_site_label_2
_geom_bond_site_symmetry_2
_geom_bond_distance
_geom_bond_publ_flag
Nb1 O6 . 1.765(2) y
Nb1 O5 . 1.882(2) y
Nb1 O5 6_566 2.012(2) y
Nb1 O4 4_655 2.037(2) y
Nb1 O2 . 2.125(2) y
Nb1 O3 6_566 2.210(2) y
As1 O1 . 1.651(2) y
As1 O3 . 1.687(2) y
As1 O4 . 1.701(2) y
As1 O2 . 1.706(2) y
Na1 O1 5_665 2.355(3) y
Na1 O1 6_565 2.355(3) y
Na1 O1 2_654 2.486(3) y
Na1 O1 . 2.486(3) y
Na1 O3 2_654 2.549(3) y
Na1 O3 . 2.549(3) y
Na2 O1 8_556 2.304(3) y
Na2 O6 . 2.346(3) y
Na2 O5 4_645 2.405(3) y
Na2 O3 7_655 2.433(3) y
Na2 O2 7_656 2.591(3) y
Na2 O2 . 2.657(3) y
Na3 O6 . 2.333(2) y
Na3 O6 2_755 2.333(2) y
Na3 O4 7_655 2.545(3) y
Na3 O4 8_556 2.545(3) y
Na3 O6 5_766 2.668(3) y
Na3 O6 6_565 2.668(3) y
